data_4328281
loop_
_publ_author_name
'Holger Braunschweig'
'Rainer D\"orfler'
'Kai Hammond'
'Thomas Kramer'
'Jan Mies'
'Krzysztof Radacki'
'Marius Sch\"afer'

_publ_contact_author_address
; Institut fuer Anorganische Chemie
Universitaet Wuerzburg
Am Hubland
97074 Wuerzburg, Germany
;
_publ_contact_author_email H.Braunschweig@mail.uni-wuerzburg.de
_publ_contact_author_fax +49-931-3184623
_publ_contact_author_name 'Prof. Dr. Holger Braunschweig'
_publ_contact_author_phone +49-931-3185260
_publ_section_title
;
 Synthesis and Structure of Distanna and Tristanna Ansa Half-Sandwich
 Complexes of Ruthenium and Nickel
;
_journal_name_full 'Inorganic Chemistry'
_journal_page_first 1225
_journal_page_last 1227
_journal_paper_doi 10.1021/ic202512y
_journal_volume 51
_journal_year 2012
_chemical_formula_moiety 'C23 H41 Cl O2 Ru Sn2'
_chemical_formula_sum 'C23 H41 Cl O2 Ru Sn2'
_chemical_formula_weight 723.46
_chemical_name_common
;
?
;
_chemical_name_systematic
; 
?
;
_space_group_IT_number 2
_symmetry_cell_setting triclinic
_symmetry_space_group_name_Hall '-P 1'
_symmetry_space_group_name_H-M 'P -1'
_atom_sites_solution_hydrogens geom
_atom_sites_solution_primary direct
_atom_sites_solution_secondary difmap
_audit_creation_method SHELXL-97
_cell_angle_alpha 91.763(3)
_cell_angle_beta 102.369(3)
_cell_angle_gamma 100.716(3)
_cell_formula_units_Z 2
_cell_length_a 8.9439(8)
_cell_length_b 9.6273(8)
_cell_length_c 16.6354(14)
_cell_measurement_reflns_used 8026
_cell_measurement_temperature 100(2)
_cell_measurement_theta_max 28.27
_cell_measurement_theta_min 2.38
_cell_volume 1371.0(2)
_computing_cell_refinement 'Saint+ ver. 7.68A (Bruker AXS)'
_computing_data_collection 'APEX2 ver. 2010.3 (Bruker AXS)'
_computing_data_reduction 'Saint+ ver. 7.68A (Bruker AXS)'
_computing_molecular_graphics 'XP ver. 5.1 (Bruker AXS, 1998)'
_computing_publication_material 'SHELXL-97 (Sheldrick, 2008)'
_computing_structure_refinement 'SHELXL-97 (Sheldrick, 1997)'
_computing_structure_solution 'SHELXS-97 (Sheldrick, 1990)'
_diffrn_ambient_temperature 100(2)
_diffrn_detector_area_resol_mean 8.333
_diffrn_measured_fraction_theta_full 0.986
_diffrn_measured_fraction_theta_max 0.980
_diffrn_measurement_device_type 'Bruker X8-APEX II'
_diffrn_measurement_method '\f and \w scans'
_diffrn_radiation_monochromator 'multi-layer mirror'
_diffrn_radiation_source 'rotating anode'
_diffrn_radiation_type MoK\a
_diffrn_radiation_wavelength 0.71073
_diffrn_reflns_av_R_equivalents 0.0304
_diffrn_reflns_av_sigmaI/netI 0.0261
_diffrn_reflns_limit_h_max 11
_diffrn_reflns_limit_h_min -11
_diffrn_reflns_limit_k_max 12
_diffrn_reflns_limit_k_min -12
_diffrn_reflns_limit_l_max 14
_diffrn_reflns_limit_l_min -22
_diffrn_reflns_number 24552
_diffrn_reflns_theta_full 26.00
_diffrn_reflns_theta_max 28.29
_diffrn_reflns_theta_min 1.26
_exptl_absorpt_coefficient_mu 2.464
_exptl_absorpt_correction_T_max 0.7457
_exptl_absorpt_correction_T_min 0.5976
_exptl_absorpt_correction_type multi-scan
_exptl_absorpt_process_details 'Sadabs 2008/1 (Bruker 2008)'
_exptl_crystal_colour colorless
_exptl_crystal_density_diffrn 1.752
_exptl_crystal_description plate
_exptl_crystal_F_000 712
_exptl_crystal_size_max 0.22
_exptl_crystal_size_mid 0.08
_exptl_crystal_size_min 0.04
_refine_diff_density_max 0.529
_refine_diff_density_min -0.448
_refine_diff_density_rms 0.071
_refine_ls_extinction_method none
_refine_ls_goodness_of_fit_ref 1.042
_refine_ls_hydrogen_treatment constr
_refine_ls_matrix_type full
_refine_ls_number_parameters 274
_refine_ls_number_reflns 6672
_refine_ls_number_restraints 0
_refine_ls_restrained_S_all 1.042
_refine_ls_R_factor_all 0.0173
_refine_ls_R_factor_gt 0.0157
_refine_ls_shift/su_max 0.005
_refine_ls_shift/su_mean 0.000
_refine_ls_structure_factor_coef Fsqd
_refine_ls_weighting_details 'calc w=1/[\s^2^(Fo^2^)+(0.0119P)^2^+0.5509P] where P=(Fo^2^+2Fc^2^)/3'
_refine_ls_weighting_scheme calc
_refine_ls_wR_factor_gt 0.0381
_refine_ls_wR_factor_ref 0.0389
_reflns_number_gt 6318
_reflns_number_total 6672
_reflns_threshold_expression >2sigma(I)
_cod_data_source_file ic202512y_si_001_1.cif
_cod_data_source_block 1
_cod_database_code 4328281

loop_
_symmetry_equiv_pos_as_xyz
'x, y, z'
'-x, -y, -z'

loop_
_atom_site_label
_atom_site_type_symbol
_atom_site_fract_x
_atom_site_fract_y
_atom_site_fract_z
_atom_site_U_iso_or_equiv
_atom_site_adp_type
_atom_site_occupancy
_atom_site_symmetry_multiplicity
_atom_site_calc_flag
_atom_site_refinement_flags
Ru1 Ru 0.934826(14) 1.063763(12) 0.184892(7) 0.01424(3) Uani 1 1 d .
C1 C 0.86917(19) 1.02597(17) 0.07086(10) 0.0182(3) Uani 1 1 d .
O1 O 0.82910(14) 1.00605(13) 0.00030(7) 0.0244(3) Uani 1 1 d .
C2 C 0.7512(2) 1.12846(16) 0.18785(10) 0.0192(3) Uani 1 1 d .
O2 O 0.64562(14) 1.17862(12) 0.19024(8) 0.0252(3) Uani 1 1 d .
C1_1 C 1.19181(19) 1.05883(18) 0.21323(11) 0.0230(3) Uani 1 1 d .
H1_1 H 1.2335 0.9975 0.1820 0.028 Uiso 1 1 calc R
C2_1 C 1.13613(19) 1.02667(18) 0.28566(10) 0.0214(3) Uani 1 1 d .
H2_1 H 1.1364 0.9407 0.3122 0.026 Uiso 1 1 calc R
C3_1 C 1.0805(2) 1.14449(18) 0.31133(10) 0.0234(3) Uani 1 1 d .
H3_1 H 1.0342 1.1509 0.3573 0.028 Uiso 1 1 calc R
C4_1 C 1.1059(2) 1.25215(18) 0.25622(12) 0.0274(4) Uani 1 1 d .
H4_1 H 1.0813 1.3437 0.2596 0.033 Uiso 1 1 calc R
C5_1 C 1.1739(2) 1.19945(19) 0.19581(12) 0.0265(4) Uani 1 1 d .
H5_1 H 1.2027 1.2490 0.1512 0.032 Uiso 1 1 calc R
Sn1 Sn 0.791879(11) 0.794168(10) 0.187203(6) 0.01107(3) Uani 1 1 d .
C1_2 C 0.93258(18) 0.64895(16) 0.14641(9) 0.0150(3) Uani 1 1 d .
C2_2 C 0.9804(2) 0.69767(18) 0.06708(10) 0.0214(3) Uani 1 1 d .
H2A_2 H 1.0442 0.6348 0.0500 0.032 Uiso 1 1 calc R
H2B_2 H 1.0409 0.7949 0.0772 0.032 Uiso 1 1 calc R
H2C_2 H 0.8866 0.6945 0.0234 0.032 Uiso 1 1 calc R
C3_2 C 0.8374(2) 0.49785(17) 0.12963(10) 0.0205(3) Uani 1 1 d .
H3A_2 H 0.7476 0.4946 0.0835 0.031 Uiso 1 1 calc R
H3B_2 H 0.8005 0.4680 0.1790 0.031 Uiso 1 1 calc R
H3C_2 H 0.9030 0.4339 0.1157 0.031 Uiso 1 1 calc R
C4_2 C 1.07923(19) 0.65274(17) 0.21348(10) 0.0192(3) Uani 1 1 d .
H4A_2 H 1.0498 0.6276 0.2654 0.029 Uiso 1 1 calc R
H4B_2 H 1.1439 0.7483 0.2209 0.029 Uiso 1 1 calc R
H4C_2 H 1.1384 0.5847 0.1973 0.029 Uiso 1 1 calc R
C1_3 C 0.55036(18) 0.73643(17) 0.10979(9) 0.0170(3) Uani 1 1 d .
C2_3 C 0.4609(2) 0.85423(19) 0.11835(11) 0.0256(4) Uani 1 1 d .
H2A_3 H 0.3515 0.8229 0.0893 0.038 Uiso 1 1 calc R
H2B_3 H 0.5074 0.9389 0.0944 0.038 Uiso 1 1 calc R
H2C_3 H 0.4662 0.8767 0.1769 0.038 Uiso 1 1 calc R
C3_3 C 0.46482(19) 0.60003(17) 0.13756(10) 0.0198(3) Uani 1 1 d .
H3A_3 H 0.3603 0.5722 0.1016 0.030 Uiso 1 1 calc R
H3B_3 H 0.4558 0.6161 0.1946 0.030 Uiso 1 1 calc R
H3C_3 H 0.5235 0.5244 0.1342 0.030 Uiso 1 1 calc R
C4_3 C 0.5540(2) 0.71415(19) 0.01858(10) 0.0236(4) Uani 1 1 d .
H4A_3 H 0.6031 0.6332 0.0110 0.035 Uiso 1 1 calc R
H4B_3 H 0.6141 0.7995 0.0015 0.035 Uiso 1 1 calc R
H4C_3 H 0.4471 0.6955 -0.0151 0.035 Uiso 1 1 calc R
Sn2 Sn 0.755987(12) 0.719280(10) 0.347399(6) 0.01241(3) Uani 1 1 d .
Cl1 Cl 1.01183(5) 0.80197(4) 0.43504(2) 0.02324(8) Uani 1 1 d .
C1_4 C 0.61822(19) 0.84772(17) 0.40231(9) 0.0172(3) Uani 1 1 d .
C2_4 C 0.4463(2) 0.7777(2) 0.37495(11) 0.0247(4) Uani 1 1 d .
H2A_4 H 0.3830 0.8353 0.3973 0.037 Uiso 1 1 calc R
H2B_4 H 0.4299 0.6829 0.3954 0.037 Uiso 1 1 calc R
H2C_4 H 0.4153 0.7698 0.3146 0.037 Uiso 1 1 calc R
C3_4 C 0.6460(2) 0.99573(18) 0.37145(11) 0.0266(4) Uani 1 1 d .
H3A_4 H 0.6123 0.9893 0.3112 0.040 Uiso 1 1 calc R
H3B_4 H 0.7574 1.0383 0.3878 0.040 Uiso 1 1 calc R
H3C_4 H 0.5861 1.0547 0.3955 0.040 Uiso 1 1 calc R
C4_4 C 0.6698(2) 0.86045(19) 0.49623(10) 0.0251(4) Uani 1 1 d .
H4A_4 H 0.7814 0.9024 0.5127 0.038 Uiso 1 1 calc R
H4B_4 H 0.6508 0.7661 0.5171 0.038 Uiso 1 1 calc R
H4C_4 H 0.6102 0.9210 0.5193 0.038 Uiso 1 1 calc R
C1_5 C 0.71785(19) 0.49805(17) 0.38290(10) 0.0195(3) Uani 1 1 d .
C2_5 C 0.8523(2) 0.43025(18) 0.36852(11) 0.0257(4) Uani 1 1 d .
H2A_5 H 0.8412 0.3351 0.3887 0.039 Uiso 1 1 calc R
H2B_5 H 0.9518 0.4886 0.3983 0.039 Uiso 1 1 calc R
H2C_5 H 0.8502 0.4236 0.3094 0.039 Uiso 1 1 calc R
C3_5 C 0.5632(2) 0.41294(18) 0.33266(12) 0.0266(4) Uani 1 1 d .
H3A_5 H 0.5473 0.3162 0.3504 0.040 Uiso 1 1 calc R
H3B_5 H 0.5653 0.4099 0.2740 0.040 Uiso 1 1 calc R
H3C_5 H 0.4777 0.4580 0.3413 0.040 Uiso 1 1 calc R
C4_5 C 0.7187(2) 0.5007(2) 0.47479(11) 0.0277(4) Uani 1 1 d .
H4A_5 H 0.6270 0.5353 0.4842 0.042 Uiso 1 1 calc R
H4B_5 H 0.8138 0.5638 0.5059 0.042 Uiso 1 1 calc R
H4C_5 H 0.7156 0.4048 0.4933 0.042 Uiso 1 1 calc R

loop_
_atom_site_aniso_label
_atom_site_aniso_U_11
_atom_site_aniso_U_22
_atom_site_aniso_U_33
_atom_site_aniso_U_23
_atom_site_aniso_U_13
_atom_site_aniso_U_12
Ru1 0.01500(7) 0.01151(6) 0.01599(6) 0.00210(4) 0.00252(5) 0.00293(5)
C1 0.0161(8) 0.0176(8) 0.0224(8) 0.0071(6) 0.0061(6) 0.0037(6)
O1 0.0237(6) 0.0311(7) 0.0184(6) 0.0081(5) 0.0046(5) 0.0045(5)
C2 0.0232(9) 0.0131(7) 0.0197(7) 0.0009(6) 0.0029(6) 0.0015(6)
O2 0.0238(7) 0.0200(6) 0.0336(7) 0.0005(5) 0.0062(5) 0.0089(5)
C1_1 0.0155(8) 0.0245(9) 0.0277(9) -0.0006(7) 0.0023(7) 0.0037(7)
C2_1 0.0176(8) 0.0185(8) 0.0239(8) 0.0017(6) -0.0031(6) 0.0021(6)
C3_1 0.0187(8) 0.0263(9) 0.0211(8) -0.0046(6) -0.0017(6) 0.0026(7)
C4_1 0.0229(9) 0.0143(8) 0.0389(10) -0.0033(7) -0.0041(7) 0.0018(7)
C5_1 0.0189(9) 0.0241(9) 0.0329(9) 0.0064(7) 0.0035(7) -0.0033(7)
Sn1 0.01151(6) 0.01123(5) 0.01040(5) -0.00004(4) 0.00190(4) 0.00281(4)
C1_2 0.0160(8) 0.0134(7) 0.0173(7) -0.0006(5) 0.0066(6) 0.0041(6)
C2_2 0.0242(9) 0.0230(8) 0.0210(8) 0.0019(6) 0.0116(7) 0.0068(7)
C3_2 0.0217(8) 0.0156(8) 0.0243(8) -0.0022(6) 0.0057(7) 0.0035(6)
C4_2 0.0166(8) 0.0171(8) 0.0250(8) 0.0008(6) 0.0048(6) 0.0059(6)
C1_3 0.0143(8) 0.0203(8) 0.0148(7) -0.0010(6) 0.0001(6) 0.0034(6)
C2_3 0.0180(8) 0.0253(9) 0.0307(9) -0.0028(7) -0.0028(7) 0.0079(7)
C3_3 0.0147(8) 0.0221(8) 0.0208(8) -0.0016(6) 0.0037(6) 0.0003(6)
C4_3 0.0234(9) 0.0280(9) 0.0144(7) -0.0009(6) -0.0012(6) -0.0008(7)
Sn2 0.01354(6) 0.01320(5) 0.01064(5) 0.00091(4) 0.00232(4) 0.00345(4)
Cl1 0.01723(19) 0.0293(2) 0.01905(18) 0.00219(15) -0.00210(15) 0.00119(16)
C1_4 0.0205(8) 0.0198(8) 0.0132(7) -0.0008(6) 0.0056(6) 0.0074(6)
C2_4 0.0204(9) 0.0320(10) 0.0235(8) -0.0019(7) 0.0059(7) 0.0093(7)
C3_4 0.0391(11) 0.0191(8) 0.0277(9) 0.0025(7) 0.0156(8) 0.0112(8)
C4_4 0.0332(10) 0.0298(9) 0.0143(7) -0.0028(6) 0.0064(7) 0.0107(8)
C1_5 0.0220(8) 0.0173(8) 0.0207(8) 0.0050(6) 0.0061(6) 0.0055(6)
C2_5 0.0297(10) 0.0219(9) 0.0302(9) 0.0085(7) 0.0094(7) 0.0125(7)
C3_5 0.0271(10) 0.0168(8) 0.0354(10) 0.0045(7) 0.0072(8) 0.0025(7)
C4_5 0.0360(11) 0.0289(9) 0.0238(8) 0.0126(7) 0.0132(8) 0.0111(8)

loop_
_atom_type_symbol
_atom_type_description
_atom_type_scat_dispersion_real
_atom_type_scat_dispersion_imag
_atom_type_scat_source
C C 0.0033 0.0016 'International Tables Vol C Tables 4.2.6.8 and 6.1.1.4'
H H 0.0000 0.0000 'International Tables Vol C Tables 4.2.6.8 and 6.1.1.4'
O O 0.0106 0.0060 'International Tables Vol C Tables 4.2.6.8 and 6.1.1.4'
Cl Cl 0.1484 0.1585 'International Tables Vol C Tables 4.2.6.8 and 6.1.1.4'
Ru Ru -1.2594 0.8363 'International Tables Vol C Tables 4.2.6.8 and 6.1.1.4'
Sn Sn -0.6537 1.4246 'International Tables Vol C Tables 4.2.6.8 and 6.1.1.4'

loop_
_geom_angle_atom_site_label_1
_geom_angle_atom_site_label_2
_geom_angle_atom_site_label_3
_geom_angle
C1 Ru1 C2 90.38(7)
C1 Ru1 C3_1 162.33(7)
C2 Ru1 C3_1 100.68(7)
C1 Ru1 C1_1 104.89(7)
C2 Ru1 C1_1 158.64(7)
C3_1 Ru1 C1_1 61.12(6)
C1 Ru1 C5_1 101.22(7)
C2 Ru1 C5_1 126.34(7)
C3_1 Ru1 C5_1 61.12(7)
C1_1 Ru1 C5_1 36.80(6)
C1 Ru1 C4_1 128.45(7)
C2 Ru1 C4_1 97.79(7)
C3_1 Ru1 C4_1 36.80(6)
C1_1 Ru1 C4_1 61.04(6)
C5_1 Ru1 C4_1 36.34(7)
C1 Ru1 C2_1 136.72(7)
C2 Ru1 C2_1 132.56(7)
C3_1 Ru1 C2_1 36.30(6)
C1_1 Ru1 C2_1 36.58(6)
C5_1 Ru1 C2_1 60.95(6)
C4_1 Ru1 C2_1 60.79(6)
C1 Ru1 Sn1 83.25(5)
C2 Ru1 Sn1 91.48(5)
C3_1 Ru1 Sn1 109.94(5)
C1_1 Ru1 Sn1 104.89(4)
C5_1 Ru1 Sn1 141.54(5)
C4_1 Ru1 Sn1 146.57(5)
C2_1 Ru1 Sn1 89.51(4)
O1 C1 Ru1 178.38(14)
O2 C2 Ru1 174.62(14)
C2_1 C1_1 C5_1 107.69(15)
C2_1 C1_1 Ru1 72.37(9)
C5_1 C1_1 Ru1 71.65(10)
C2_1 C1_1 H1_1 126.2
C5_1 C1_1 H1_1 126.2
Ru1 C1_1 H1_1 121.6
C3_1 C2_1 C1_1 108.14(15)
C3_1 C2_1 Ru1 71.10(9)
C1_1 C2_1 Ru1 71.06(9)
C3_1 C2_1 H2_1 125.9
C1_1 C2_1 H2_1 125.9
Ru1 C2_1 H2_1 123.5
C2_1 C3_1 C4_1 107.97(15)
C2_1 C3_1 Ru1 72.60(9)
C4_1 C3_1 Ru1 71.78(10)
C2_1 C3_1 H3_1 126.0
C4_1 C3_1 H3_1 126.0
Ru1 C3_1 H3_1 121.3
C5_1 C4_1 C3_1 108.13(15)
C5_1 C4_1 Ru1 71.78(10)
C3_1 C4_1 Ru1 71.42(9)
C5_1 C4_1 H4_1 125.9
C3_1 C4_1 H4_1 125.9
Ru1 C4_1 H4_1 122.5
C4_1 C5_1 C1_1 108.04(16)
C4_1 C5_1 Ru1 71.87(10)
C1_1 C5_1 Ru1 71.55(10)
C4_1 C5_1 H5_1 126.0
C1_1 C5_1 H5_1 126.0
Ru1 C5_1 H5_1 122.3
C1_3 Sn1 C1_2 108.01(6)
C1_3 Sn1 Ru1 115.28(4)
C1_2 Sn1 Ru1 109.80(4)
C1_3 Sn1 Sn2 103.67(4)
C1_2 Sn1 Sn2 106.33(4)
Ru1 Sn1 Sn2 113.186(5)
C4_2 C1_2 C3_2 109.82(13)
C4_2 C1_2 C2_2 108.94(13)
C3_2 C1_2 C2_2 108.90(13)
C4_2 C1_2 Sn1 109.17(10)
C3_2 C1_2 Sn1 110.30(10)
C2_2 C1_2 Sn1 109.69(10)
C1_2 C2_2 H2A_2 109.5
C1_2 C2_2 H2B_2 109.5
H2A_2 C2_2 H2B_2 109.5
C1_2 C2_2 H2C_2 109.5
H2A_2 C2_2 H2C_2 109.5
H2B_2 C2_2 H2C_2 109.5
C1_2 C3_2 H3A_2 109.5
C1_2 C3_2 H3B_2 109.5
H3A_2 C3_2 H3B_2 109.5
C1_2 C3_2 H3C_2 109.5
H3A_2 C3_2 H3C_2 109.5
H3B_2 C3_2 H3C_2 109.5
C1_2 C4_2 H4A_2 109.5
C1_2 C4_2 H4B_2 109.5
H4A_2 C4_2 H4B_2 109.5
C1_2 C4_2 H4C_2 109.5
H4A_2 C4_2 H4C_2 109.5
H4B_2 C4_2 H4C_2 109.5
C2_3 C1_3 C3_3 108.85(13)
C2_3 C1_3 C4_3 108.22(13)
C3_3 C1_3 C4_3 109.34(13)
C2_3 C1_3 Sn1 110.36(10)
C3_3 C1_3 Sn1 109.57(10)
C4_3 C1_3 Sn1 110.46(10)
C1_3 C2_3 H2A_3 109.5
C1_3 C2_3 H2B_3 109.5
H2A_3 C2_3 H2B_3 109.5
C1_3 C2_3 H2C_3 109.5
H2A_3 C2_3 H2C_3 109.5
H2B_3 C2_3 H2C_3 109.5
C1_3 C3_3 H3A_3 109.5
C1_3 C3_3 H3B_3 109.5
H3A_3 C3_3 H3B_3 109.5
C1_3 C3_3 H3C_3 109.5
H3A_3 C3_3 H3C_3 109.5
H3B_3 C3_3 H3C_3 109.5
C1_3 C4_3 H4A_3 109.5
C1_3 C4_3 H4B_3 109.5
H4A_3 C4_3 H4B_3 109.5
C1_3 C4_3 H4C_3 109.5
H4A_3 C4_3 H4C_3 109.5
H4B_3 C4_3 H4C_3 109.5
C1_4 Sn2 C1_5 111.95(6)
C1_4 Sn2 Cl1 100.71(4)
C1_5 Sn2 Cl1 98.19(5)
C1_4 Sn2 Sn1 113.76(4)
C1_5 Sn2 Sn1 123.38(4)
Cl1 Sn2 Sn1 104.250(12)
C2_4 C1_4 C3_4 110.31(14)
C2_4 C1_4 C4_4 110.55(13)
C3_4 C1_4 C4_4 108.55(14)
C2_4 C1_4 Sn2 108.42(10)
C3_4 C1_4 Sn2 108.24(10)
C4_4 C1_4 Sn2 110.75(11)
C1_4 C2_4 H2A_4 109.5
C1_4 C2_4 H2B_4 109.5
H2A_4 C2_4 H2B_4 109.5
C1_4 C2_4 H2C_4 109.5
H2A_4 C2_4 H2C_4 109.5
H2B_4 C2_4 H2C_4 109.5
C1_4 C3_4 H3A_4 109.5
C1_4 C3_4 H3B_4 109.5
H3A_4 C3_4 H3B_4 109.5
C1_4 C3_4 H3C_4 109.5
H3A_4 C3_4 H3C_4 109.5
H3B_4 C3_4 H3C_4 109.5
C1_4 C4_4 H4A_4 109.5
C1_4 C4_4 H4B_4 109.5
H4A_4 C4_4 H4B_4 109.5
C1_4 C4_4 H4C_4 109.5
H4A_4 C4_4 H4C_4 109.5
H4B_4 C4_4 H4C_4 109.5
C3_5 C1_5 C4_5 110.31(14)
C3_5 C1_5 C2_5 109.86(14)
C4_5 C1_5 C2_5 108.53(14)
C3_5 C1_5 Sn2 110.80(11)
C4_5 C1_5 Sn2 108.29(11)
C2_5 C1_5 Sn2 108.99(11)
C1_5 C2_5 H2A_5 109.5
C1_5 C2_5 H2B_5 109.5
H2A_5 C2_5 H2B_5 109.5
C1_5 C2_5 H2C_5 109.5
H2A_5 C2_5 H2C_5 109.5
H2B_5 C2_5 H2C_5 109.5
C1_5 C3_5 H3A_5 109.5
C1_5 C3_5 H3B_5 109.5
H3A_5 C3_5 H3B_5 109.5
C1_5 C3_5 H3C_5 109.5
H3A_5 C3_5 H3C_5 109.5
H3B_5 C3_5 H3C_5 109.5
C1_5 C4_5 H4A_5 109.5
C1_5 C4_5 H4B_5 109.5
H4A_5 C4_5 H4B_5 109.5
C1_5 C4_5 H4C_5 109.5
H4A_5 C4_5 H4C_5 109.5
H4B_5 C4_5 H4C_5 109.5

loop_
_geom_bond_atom_site_label_1
_geom_bond_atom_site_label_2
_geom_bond_distance
Ru1 C1 1.8645(16)
Ru1 C2 1.8713(17)
Ru1 C3_1 2.2527(16)
Ru1 C1_1 2.2550(17)
Ru1 C5_1 2.2563(17)
Ru1 C4_1 2.2575(17)
Ru1 C2_1 2.2721(16)
Ru1 Sn1 2.6769(3)
C1 O1 1.150(2)
C2 O2 1.145(2)
C1_1 C2_1 1.421(2)
C1_1 C5_1 1.424(2)
C1_1 H1_1 0.9500
C2_1 C3_1 1.410(2)
C2_1 H2_1 0.9500
C3_1 C4_1 1.424(3)
C3_1 H3_1 0.9500
C4_1 C5_1 1.408(3)
C4_1 H4_1 0.9500
C5_1 H5_1 0.9500
Sn1 C1_3 2.2251(16)
Sn1 C1_2 2.2272(15)
Sn1 Sn2 2.8502(3)
C1_2 C4_2 1.523(2)
C1_2 C3_2 1.527(2)
C1_2 C2_2 1.533(2)
C2_2 H2A_2 0.9800
C2_2 H2B_2 0.9800
C2_2 H2C_2 0.9800
C3_2 H3A_2 0.9800
C3_2 H3B_2 0.9800
C3_2 H3C_2 0.9800
C4_2 H4A_2 0.9800
C4_2 H4B_2 0.9800
C4_2 H4C_2 0.9800
C1_3 C2_3 1.524(2)
C1_3 C3_3 1.529(2)
C1_3 C4_3 1.534(2)
C2_3 H2A_3 0.9800
C2_3 H2B_3 0.9800
C2_3 H2C_3 0.9800
C3_3 H3A_3 0.9800
C3_3 H3B_3 0.9800
C3_3 H3C_3 0.9800
C4_3 H4A_3 0.9800
C4_3 H4B_3 0.9800
C4_3 H4C_3 0.9800
Sn2 C1_4 2.2048(15)
Sn2 C1_5 2.2124(16)
Sn2 Cl1 2.4119(4)
C1_4 C2_4 1.524(2)
C1_4 C3_4 1.524(2)
C1_4 C4_4 1.526(2)
C2_4 H2A_4 0.9800
C2_4 H2B_4 0.9800
C2_4 H2C_4 0.9800
C3_4 H3A_4 0.9800
C3_4 H3B_4 0.9800
C3_4 H3C_4 0.9800
C4_4 H4A_4 0.9800
C4_4 H4B_4 0.9800
C4_4 H4C_4 0.9800
C1_5 C3_5 1.524(2)
C1_5 C4_5 1.527(2)
C1_5 C2_5 1.528(2)
C2_5 H2A_5 0.9800
C2_5 H2B_5 0.9800
C2_5 H2C_5 0.9800
C3_5 H3A_5 0.9800
C3_5 H3B_5 0.9800
C3_5 H3C_5 0.9800
C4_5 H4A_5 0.9800
C4_5 H4B_5 0.9800
C4_5 H4C_5 0.9800

loop_
_geom_torsion_atom_site_label_1
_geom_torsion_atom_site_label_2
_geom_torsion_atom_site_label_3
_geom_torsion_atom_site_label_4
_geom_torsion
C1 Ru1 C1_1 C2_1 -154.93(10)
C2 Ru1 C1_1 C2_1 70.8(2)
C3_1 Ru1 C1_1 C2_1 36.76(10)
C5_1 Ru1 C1_1 C2_1 116.19(15)
C4_1 Ru1 C1_1 C2_1 79.04(11)
Sn1 Ru1 C1_1 C2_1 -68.09(10)
C1 Ru1 C1_1 C5_1 88.88(11)
C2 Ru1 C1_1 C5_1 -45.4(2)
C3_1 Ru1 C1_1 C5_1 -79.43(11)
C4_1 Ru1 C1_1 C5_1 -37.15(11)
C2_1 Ru1 C1_1 C5_1 -116.19(15)
Sn1 Ru1 C1_1 C5_1 175.72(9)
C5_1 C1_1 C2_1 C3_1 1.59(19)
Ru1 C1_1 C2_1 C3_1 -61.78(11)
C5_1 C1_1 C2_1 Ru1 63.38(12)
C1 Ru1 C2_1 C3_1 154.41(11)
C2 Ru1 C2_1 C3_1 -34.43(14)
C1_1 Ru1 C2_1 C3_1 117.73(15)
C5_1 Ru1 C2_1 C3_1 79.79(11)
C4_1 Ru1 C2_1 C3_1 37.96(10)
Sn1 Ru1 C2_1 C3_1 -125.99(10)
C1 Ru1 C2_1 C1_1 36.68(14)
C2 Ru1 C2_1 C1_1 -152.16(10)
C3_1 Ru1 C2_1 C1_1 -117.73(15)
C5_1 Ru1 C2_1 C1_1 -37.94(10)
C4_1 Ru1 C2_1 C1_1 -79.78(11)
Sn1 Ru1 C2_1 C1_1 116.28(9)
C1_1 C2_1 C3_1 C4_1 -1.75(19)
Ru1 C2_1 C3_1 C4_1 -63.51(12)
C1_1 C2_1 C3_1 Ru1 61.76(12)
C1 Ru1 C3_1 C2_1 -77.2(2)
C2 Ru1 C3_1 C2_1 154.93(10)
C1_1 Ru1 C3_1 C2_1 -37.04(10)
C5_1 Ru1 C3_1 C2_1 -79.30(11)
C4_1 Ru1 C3_1 C2_1 -116.33(15)
Sn1 Ru1 C3_1 C2_1 59.40(10)
C1 Ru1 C3_1 C4_1 39.1(3)
C2 Ru1 C3_1 C4_1 -88.75(11)
C1_1 Ru1 C3_1 C4_1 79.29(11)
C5_1 Ru1 C3_1 C4_1 37.03(10)
C2_1 Ru1 C3_1 C4_1 116.33(15)
Sn1 Ru1 C3_1 C4_1 175.73(9)
C2_1 C3_1 C4_1 C5_1 1.2(2)
Ru1 C3_1 C4_1 C5_1 -62.80(12)
C2_1 C3_1 C4_1 Ru1 64.04(11)
C1 Ru1 C4_1 C5_1 -48.69(13)
C2 Ru1 C4_1 C5_1 -145.41(11)
C3_1 Ru1 C4_1 C5_1 117.15(15)
C1_1 Ru1 C4_1 C5_1 37.62(10)
C2_1 Ru1 C4_1 C5_1 79.71(11)
Sn1 Ru1 C4_1 C5_1 109.84(12)
C1 Ru1 C4_1 C3_1 -165.84(10)
C2 Ru1 C4_1 C3_1 97.44(11)
C1_1 Ru1 C4_1 C3_1 -79.53(11)
C5_1 Ru1 C4_1 C3_1 -117.15(15)
C2_1 Ru1 C4_1 C3_1 -37.44(10)
Sn1 Ru1 C4_1 C3_1 -7.31(15)
C3_1 C4_1 C5_1 C1_1 -0.3(2)
Ru1 C4_1 C5_1 C1_1 -62.82(12)
C3_1 C4_1 C5_1 Ru1 62.56(12)
C2_1 C1_1 C5_1 C4_1 -0.82(19)
Ru1 C1_1 C5_1 C4_1 63.02(12)
C2_1 C1_1 C5_1 Ru1 -63.85(11)
C1 Ru1 C5_1 C4_1 143.15(11)
C2 Ru1 C5_1 C4_1 44.29(13)
C3_1 Ru1 C5_1 C4_1 -37.49(10)
C1_1 Ru1 C5_1 C4_1 -116.92(15)
C2_1 Ru1 C5_1 C4_1 -79.21(11)
Sn1 Ru1 C5_1 C4_1 -123.58(10)
C1 Ru1 C5_1 C1_1 -99.93(11)
C2 Ru1 C5_1 C1_1 161.21(10)
C3_1 Ru1 C5_1 C1_1 79.43(11)
C4_1 Ru1 C5_1 C1_1 116.92(15)
C2_1 Ru1 C5_1 C1_1 37.71(10)
Sn1 Ru1 C5_1 C1_1 -6.66(15)
C1 Ru1 Sn1 C1_3 -49.65(7)
C2 Ru1 Sn1 C1_3 40.55(7)
C3_1 Ru1 Sn1 C1_3 142.47(6)
C1_1 Ru1 Sn1 C1_3 -153.32(6)
C5_1 Ru1 Sn1 C1_3 -149.20(9)
C4_1 Ru1 Sn1 C1_3 147.12(10)
C2_1 Ru1 Sn1 C1_3 173.11(6)
C1 Ru1 Sn1 C1_2 72.59(6)
C2 Ru1 Sn1 C1_2 162.79(6)
C3_1 Ru1 Sn1 C1_2 -95.28(6)
C1_1 Ru1 Sn1 C1_2 -31.08(6)
C5_1 Ru1 Sn1 C1_2 -26.96(9)
C4_1 Ru1 Sn1 C1_2 -90.63(10)
C2_1 Ru1 Sn1 C1_2 -64.64(6)
C1 Ru1 Sn1 Sn2 -168.77(5)
C2 Ru1 Sn1 Sn2 -78.57(5)
C3_1 Ru1 Sn1 Sn2 23.36(5)
C1_1 Ru1 Sn1 Sn2 87.56(5)
C5_1 Ru1 Sn1 Sn2 91.68(8)
C4_1 Ru1 Sn1 Sn2 28.01(9)
C2_1 Ru1 Sn1 Sn2 54.00(4)
C1_3 Sn1 C1_2 C4_2 -162.15(10)
Ru1 Sn1 C1_2 C4_2 71.38(10)
Sn2 Sn1 C1_2 C4_2 -51.41(10)
C1_3 Sn1 C1_2 C3_2 -41.40(12)
Ru1 Sn1 C1_2 C3_2 -167.86(9)
Sn2 Sn1 C1_2 C3_2 69.35(10)
C1_3 Sn1 C1_2 C2_2 78.55(11)
Ru1 Sn1 C1_2 C2_2 -47.92(11)
Sn2 Sn1 C1_2 C2_2 -170.71(10)
C1_2 Sn1 C1_3 C2_3 -164.91(11)
Ru1 Sn1 C1_3 C2_3 -41.71(12)
Sn2 Sn1 C1_3 C2_3 82.55(11)
C1_2 Sn1 C1_3 C3_3 75.24(11)
Ru1 Sn1 C1_3 C3_3 -161.56(9)
Sn2 Sn1 C1_3 C3_3 -37.30(10)
C1_2 Sn1 C1_3 C4_3 -45.28(12)
Ru1 Sn1 C1_3 C4_3 77.92(11)
Sn2 Sn1 C1_3 C4_3 -157.82(10)
C1_3 Sn1 Sn2 C1_4 -65.89(6)
C1_2 Sn1 Sn2 C1_4 -179.65(6)
Ru1 Sn1 Sn2 C1_4 59.71(5)
C1_3 Sn1 Sn2 C1_5 75.29(7)
C1_2 Sn1 Sn2 C1_5 -38.47(7)
Ru1 Sn1 Sn2 C1_5 -159.10(5)
C1_3 Sn1 Sn2 Cl1 -174.63(4)
C1_2 Sn1 Sn2 Cl1 71.61(4)
Ru1 Sn1 Sn2 Cl1 -49.025(12)
C1_5 Sn2 C1_4 C2_4 -57.77(12)
Cl1 Sn2 C1_4 C2_4 -161.22(10)
Sn1 Sn2 C1_4 C2_4 87.87(11)
C1_5 Sn2 C1_4 C3_4 -177.44(11)
Cl1 Sn2 C1_4 C3_4 79.12(11)
Sn1 Sn2 C1_4 C3_4 -31.80(12)
C1_5 Sn2 C1_4 C4_4 63.68(13)
Cl1 Sn2 C1_4 C4_4 -39.76(12)
Sn1 Sn2 C1_4 C4_4 -150.67(10)
C1_4 Sn2 C1_5 C3_5 77.95(12)
Cl1 Sn2 C1_5 C3_5 -176.96(11)
Sn1 Sn2 C1_5 C3_5 -63.84(12)
C1_4 Sn2 C1_5 C4_5 -43.17(13)
Cl1 Sn2 C1_5 C4_5 61.93(11)
Sn1 Sn2 C1_5 C4_5 175.05(9)
C1_4 Sn2 C1_5 C2_5 -161.05(11)
Cl1 Sn2 C1_5 C2_5 -55.96(11)
Sn1 Sn2 C1_5 C2_5 57.16(12)
